data_2002370
loop_
_publ_author_name
'Schiffler, S'
'Mueller-Buschbaum, Hk'

_publ_section_title
;
Zwei neue Oxopalladate: Ba Pd Nd2 O5 und Ba Pd Sm2 O5 mit planar
koordinierten Pd2+ - Ionen.
;
_journal_name_full
;
Monatshefte fuer Chemie und verwandte Teile anderer Wissenschaften
(109,1978-)
;
_journal_page_first 465
_journal_page_last 470
_journal_volume 117
_journal_year 1986
_chemical_formula_structural 'Ba Nd2 (Pd O5)'
_chemical_formula_sum 'Ba Nd2 O5 Pd'
_chemical_name_systematic 'Barium dineodymium palladate'
_space_group_IT_number 127
_symmetry_cell_setting tetragonal
_symmetry_Int_Tables_number 127
_symmetry_space_group_name_Hall '-P 4 2ab'
_symmetry_space_group_name_H-M 'P 4/m b m'
_cell_angle_alpha 90
_cell_angle_beta 90
_cell_angle_gamma 90
_cell_formula_units_Z 2
_cell_length_a 6.7387(5)
_cell_length_b 6.7387(5)
_cell_length_c 5.9002(27)
_cell_volume 267.9
_refine_ls_R_factor_all 0.057
_cod_database_code 2002370

loop_
_symmetry_equiv_pos_as_xyz
x,y,z
-x,-y,z
1/2+x,1/2-y,z
1/2-x,1/2+y,z
-y,x,z
y,-x,z
1/2+y,1/2+x,z
1/2-y,1/2-x,z
-x,-y,-z
x,y,-z
1/2-x,1/2+y,-z
1/2+x,1/2-y,-z
y,-x,-z
-y,x,-z
1/2-y,1/2-x,-z
1/2+y,1/2+x,-z

loop_
_atom_site_label
_atom_site_type_symbol
_atom_site_symmetry_multiplicity
_atom_site_Wyckoff_symbol
_atom_site_fract_x
_atom_site_fract_y
_atom_site_fract_z
_atom_site_occupancy
_atom_site_attached_hydrogens
_atom_site_calc_flag
Ba1 Ba2+ 2 a 0. 0. 0. 1. 0 d
Pd1 Pd2+ 2 d 0. 0.5 0. 1. 0 d
Nd1 Nd3+ 4 h 0.1738(2) 0.6738(2) 0.5 1. 0 d
O1 O2- 8 k 0.360(2) 0.860(2) 0.749(3) 1. 0 d
O2 O2- 2 b 0. 0. 0.5 1. 0 d

loop_
_atom_type_symbol
_atom_type_oxidation_number
Ba2+ 2.000
Pd2+ 2.000
Nd3+ 3.000
O2- -2.000

_cod_duplicate_entry 2002117
